data_7107121
loop_
_publ_author_name
'Mihai Raducan'
'Maria Moreno'
'Christophe Bour'
'Antonio M. Echavarren'

_publ_section_title
;
 Phosphate ligands in the gold(I)-catalysed activation of enynes
;
_journal_name_full Chem.Commun.
_journal_page_first 52
_journal_paper_doi 10.1039/c1cc15739f
_journal_volume 48
_journal_year 2012
_chemical_absolute_configuration ad
_chemical_formula_sum 'C59.6 H47.99 Ag Cl2.39 O4.84 P Si2'
_chemical_formula_weight 1121.30
_space_group_IT_number 18
_symmetry_cell_setting orthorhombic
_symmetry_space_group_name_Hall 'P 2 2ab'
_symmetry_space_group_name_H-M 'P 21 21 2'
_atom_sites_solution_hydrogens geom
_atom_sites_solution_primary direct
_atom_sites_solution_secondary difmap
_audit_creation_method SHELXL-97
_cell_angle_alpha 90.00
_cell_angle_beta 90.00
_cell_angle_gamma 90.00
_cell_formula_units_Z 4
_cell_length_a 20.2597(6)
_cell_length_b 16.3556(5)
_cell_length_c 17.3458(5)
_cell_measurement_reflns_used 9845
_cell_measurement_temperature 100(2)
_cell_measurement_theta_max 31.75
_cell_measurement_theta_min 2.35
_cell_volume 5747.7(3)
_computing_cell_refinement 'Bruker APEX2 v2009.1-0'
_computing_data_collection 'Bruker APEX2 v2009.1-0'
_computing_data_reduction 'Bruker SAINT V7.60A'
_computing_molecular_graphics 'Bruker SHELXTL'
_computing_publication_material 'Bruker SHELXTL'
_computing_structure_refinement 'SHELXS-97 (Sheldrick, 2008)'
_computing_structure_solution 'SHELXS-97 (Sheldrick, 2008)'
_diffrn_ambient_temperature 100(2)
_diffrn_detector_area_resol_mean 512
_diffrn_detector_type '4K CCD area detector APEX II'
_diffrn_measured_fraction_theta_full 0.984
_diffrn_measured_fraction_theta_max 0.984
_diffrn_measurement_device_type 'Kappa 4-axis goniometer bruker-nonius'
_diffrn_measurement_method
;
Fullsphere data collection, phi and omega scans
;
_diffrn_measurement_specimen_support 'magnetic support whith 10 micron nylon fiber cryoloop'
_diffrn_radiation_monochromator 'Multilayer Montel 200 mirrors'
_diffrn_radiation_type MoK\a
_diffrn_radiation_wavelength 0.71073
_diffrn_reflns_av_R_equivalents 0.0592
_diffrn_reflns_av_sigmaI/netI 0.0594
_diffrn_reflns_limit_h_max 31
_diffrn_reflns_limit_h_min -33
_diffrn_reflns_limit_k_max 26
_diffrn_reflns_limit_k_min -27
_diffrn_reflns_limit_l_max 28
_diffrn_reflns_limit_l_min -28
_diffrn_reflns_number 116988
_diffrn_reflns_theta_full 36.51
_diffrn_reflns_theta_max 36.51
_diffrn_reflns_theta_min 1.17
_diffrn_source 'rotating anode X-ray tube'
_diffrn_source_current 70
_diffrn_source_power 50
_diffrn_source_size '3 mm x 0.3 mm fine focus'
_diffrn_source_type 'Bruker-Nonius FR 591'
_exptl_absorpt_coefficient_mu 0.576
_exptl_absorpt_correction_T_max 1.0
_exptl_absorpt_correction_T_min 0.92
_exptl_absorpt_correction_type empirical
_exptl_absorpt_process_details
;
SADABS Version 2008/1 Bruker-Nonius
Blessing, Acta Cryst. (1995) A51 33-38
;
_exptl_crystal_colour colourless
_exptl_crystal_density_diffrn 1.296
_exptl_crystal_density_method 'not measured'
_exptl_crystal_description block
_exptl_crystal_F_000 2300
_exptl_crystal_size_max 0.20
_exptl_crystal_size_mid 0.15
_exptl_crystal_size_min 0.05
_refine_diff_density_max 1.835
_refine_diff_density_min -0.881
_refine_diff_density_rms 0.161
_refine_ls_abs_structure_details 'Flack H D (1983), Acta Cryst. A39, 876-881'
_refine_ls_abs_structure_Flack -0.06(3)
_refine_ls_extinction_method none
_refine_ls_goodness_of_fit_ref 1.023
_refine_ls_hydrogen_treatment noref
_refine_ls_matrix_type full
_refine_ls_number_parameters 684
_refine_ls_number_reflns 26827
_refine_ls_number_restraints 216
_refine_ls_restrained_S_all 1.030
_refine_ls_R_factor_all 0.1174
_refine_ls_R_factor_gt 0.0692
_refine_ls_shift/su_max 0.021
_refine_ls_shift/su_mean 0.001
_refine_ls_structure_factor_coef Fsqd
_refine_ls_weighting_details 'calc w=1/[\s^2^(Fo^2^)+(0.1362P)^2^+2.8289P] where P=(Fo^2^+2Fc^2^)/3'
_refine_ls_weighting_scheme calc
_refine_ls_wR_factor_gt 0.1898
_refine_ls_wR_factor_ref 0.2312
_reflns_number_gt 17149
_reflns_number_total 26827
_reflns_threshold_expression >2sigma(I)
_cod_data_source_file c1cc15739f.txt
_cod_data_source_block dsd77ap21212
_cod_depositor_comments
;
The following automatic conversions were performed:

data name '_diffrn_measurement_specimen_suppport' was replaced with
'_diffrn_measurement_specimen_support' as specified in the
replacement file 'data/replacement-values/replacement_tags.lst'.

Automatic conversion script
Id: cif_correct_tags 9268 2022-04-12 08:56:07Z antanas 
;
_cod_original_sg_symbol_H-M P2(1)2(1)2
_cod_original_formula_sum 'C59.60 H47.99 Ag Cl2.39 O4.84 P Si2'
_cod_database_code 7107121

loop_
_symmetry_equiv_pos_as_xyz
'x, y, z'
'-x, -y, z'
'-x+1/2, y+1/2, -z'
'x+1/2, -y+1/2, -z'

loop_
_atom_site_label
_atom_site_type_symbol
_atom_site_fract_x
_atom_site_fract_y
_atom_site_fract_z
_atom_site_U_iso_or_equiv
_atom_site_adp_type
_atom_site_occupancy
_atom_site_symmetry_multiplicity
_atom_site_calc_flag
_atom_site_refinement_flags
_atom_site_disorder_assembly
_atom_site_disorder_group
Ag1 Ag 0.5000 1.0000 0.151973(14) 0.03273(5) Uani 1 2 d S . .
Ag2 Ag 0.5000 1.0000 0.329117(14) 0.03302(5) Uani 1 2 d S . .
C1 C 0.35236(16) 1.1247(2) 0.0966(2) 0.0508(7) Uani 1 1 d U . .
C2 C 0.35767(16) 1.0761(2) 0.0296(2) 0.0509(8) Uani 1 1 d U . .
H2 H 0.3192 1.0518 0.0083 0.061 Uiso 1 1 calc R . .
C3 C 0.41965(19) 1.0632(3) -0.0066(2) 0.0606(10) Uani 1 1 d U . .
H3 H 0.4233 1.0287 -0.0504 0.073 Uiso 1 1 calc R . .
C4 C 0.4740(2) 1.1016(3) 0.0233(3) 0.0651(10) Uani 1 1 d U . .
H4 H 0.5155 1.0943 -0.0014 0.078 Uiso 1 1 calc R . .
C5 C 0.47076(18) 1.1500(2) 0.0869(3) 0.0574(9) Uani 1 1 d U . .
H5 H 0.5093 1.1765 0.1056 0.069 Uiso 1 1 calc R . .
C6 C 0.40744(18) 1.1612(2) 0.1269(3) 0.0597(9) Uani 1 1 d U . .
H6 H 0.4048 1.1930 0.1727 0.072 Uiso 1 1 calc R . .
C7 C 0.2668(2) 1.18808(19) 0.2358(2) 0.0559(9) Uani 1 1 d . . .
C8 C 0.2390(3) 1.1595(4) 0.3039(3) 0.0563(14) Uani 0.686(3) 1 d PU A 1
H8 H 0.2126 1.1116 0.3038 0.068 Uiso 0.686(3) 1 calc PR A 1
C9 C 0.2499(3) 1.2005(4) 0.3699(3) 0.0527(13) Uani 0.686(3) 1 d PU A 1
H9 H 0.2371 1.1761 0.4173 0.063 Uiso 0.686(3) 1 calc PR A 1
C10 C 0.2786(4) 1.2757(4) 0.3712(4) 0.0645(16) Uani 0.686(3) 1 d PU A 1
H10 H 0.2825 1.3045 0.4185 0.077 Uiso 0.686(3) 1 calc PR A 1
C11 C 0.3021(4) 1.3105(3) 0.3036(4) 0.0609(15) Uani 0.686(3) 1 d PU A 1
H11 H 0.3207 1.3638 0.3040 0.073 Uiso 0.686(3) 1 calc PR A 1
C12 C 0.2982(3) 1.2660(3) 0.2350(3) 0.0477(11) Uani 0.686(3) 1 d PU A 1
H12 H 0.3160 1.2875 0.1885 0.057 Uiso 0.686(3) 1 calc PR A 1
C8' C 0.2508(5) 1.1481(5) 0.3029(6) 0.0293(17) Uani 0.314(3) 1 d PU A 2
H8' H 0.2558 1.0904 0.3042 0.035 Uiso 0.314(3) 1 calc PR A 2
C9' C 0.2248(9) 1.1919(10) 0.3781(9) 0.071(4) Uani 0.314(3) 1 d PU A 2
H9' H 0.1976 1.1658 0.4153 0.085 Uiso 0.314(3) 1 calc PR A 2
C10' C 0.2454(9) 1.2715(8) 0.3840(8) 0.087(4) Uani 0.314(3) 1 d PU A 2
H10' H 0.2453 1.2971 0.4332 0.104 Uiso 0.314(3) 1 calc PR A 2
C11' C 0.2644(12) 1.3114(9) 0.3267(13) 0.107(5) Uani 0.314(3) 1 d PU A 2
H11' H 0.2847 1.3636 0.3306 0.128 Uiso 0.314(3) 1 calc PR A 2
C12' C 0.2536(13) 1.2737(9) 0.2587(11) 0.107(6) Uani 0.314(3) 1 d PU A 2
H12' H 0.2345 1.3070 0.2198 0.129 Uiso 0.314(3) 1 calc PR A 2
C13 C 0.21649(14) 1.20565(18) 0.07547(16) 0.0359(6) Uani 1 1 d U . .
C14 C 0.15157(17) 1.2268(2) 0.09444(19) 0.0487(7) Uani 1 1 d U A .
H14 H 0.1315 1.2018 0.1380 0.058 Uiso 1 1 calc R . .
C15 C 0.11487(19) 1.2839(2) 0.0512(2) 0.0573(9) Uani 1 1 d U . .
H15 H 0.0709 1.2973 0.0653 0.069 Uiso 1 1 calc R A .
C16 C 0.14438(17) 1.3200(2) -0.0123(2) 0.0511(8) Uani 1 1 d U A .
H16 H 0.1207 1.3592 -0.0418 0.061 Uiso 1 1 calc R . .
C17 C 0.20755(17) 1.2994(2) -0.0327(2) 0.0592(8) Uani 1 1 d U . .
H17 H 0.2271 1.3243 -0.0766 0.071 Uiso 1 1 calc R A .
C18 C 0.24376(15) 1.2426(2) 0.00981(18) 0.0502(8) Uani 1 1 d U A .
H18 H 0.2873 1.2287 -0.0059 0.060 Uiso 1 1 calc R . .
C19 C 0.22619(11) 1.03250(15) 0.14251(13) 0.0263(4) Uani 1 1 d . . .
C20 C 0.17753(12) 1.01053(18) 0.09071(12) 0.0315(5) Uani 1 1 d . A .
H20 H 0.1637 1.0494 0.0533 0.038 Uiso 1 1 calc R . .
C21 C 0.14745(13) 0.93262(17) 0.09112(14) 0.0309(5) Uani 1 1 d . . .
C22 C 0.10237(16) 0.9084(2) 0.03275(17) 0.0415(7) Uani 1 1 d . A .
H22 H 0.0915 0.9456 -0.0074 0.050 Uiso 1 1 calc R . .
C23 C 0.07448(16) 0.8324(2) 0.03350(19) 0.0451(7) Uani 1 1 d . . .
H23 H 0.0444 0.8171 -0.0060 0.054 Uiso 1 1 calc R A .
C24 C 0.09006(15) 0.7765(2) 0.09253(17) 0.0408(6) Uani 1 1 d . A .
H24 H 0.0710 0.7234 0.0925 0.049 Uiso 1 1 calc R . .
C25 C 0.13333(14) 0.79918(16) 0.15074(16) 0.0338(5) Uani 1 1 d . . .
H25 H 0.1432 0.7616 0.1909 0.041 Uiso 1 1 calc R A .
C26 C 0.16295(12) 0.87731(15) 0.15111(13) 0.0282(5) Uani 1 1 d . A .
C27 C 0.21142(11) 0.89956(14) 0.20761(12) 0.0243(4) Uani 1 1 d . . .
C28 C 0.24449(11) 0.97236(14) 0.19769(12) 0.0239(4) Uani 1 1 d . A .
C29 C 0.22741(12) 0.84497(14) 0.27300(13) 0.0269(5) Uani 1 1 d . A .
C30 C 0.17782(13) 0.82061(16) 0.32717(14) 0.0306(5) Uani 1 1 d . . .
C31 C 0.11331(14) 0.85138(17) 0.32635(15) 0.0335(5) Uani 1 1 d . A .
H31 H 0.1010 0.8897 0.2877 0.040 Uiso 1 1 calc R . .
C32 C 0.06749(15) 0.8275(2) 0.38005(18) 0.0421(7) Uani 1 1 d . . .
H32 H 0.0242 0.8498 0.3788 0.050 Uiso 1 1 calc R A .
C33 C 0.08460(18) 0.7701(2) 0.43692(18) 0.0454(7) Uani 1 1 d . A .
H33 H 0.0526 0.7534 0.4738 0.054 Uiso 1 1 calc R . .
C34 C 0.14627(18) 0.7383(2) 0.43959(18) 0.0466(8) Uani 1 1 d . . .
H34 H 0.1567 0.6992 0.4782 0.056 Uiso 1 1 calc R A .
C35 C 0.19600(15) 0.76225(17) 0.38591(15) 0.0358(6) Uani 1 1 d . A .
C36 C 0.26104(16) 0.73007(18) 0.38807(16) 0.0379(6) Uani 1 1 d . . .
H36 H 0.2714 0.6885 0.4244 0.046 Uiso 1 1 calc R A .
C37 C 0.30885(14) 0.75717(15) 0.33963(15) 0.0318(5) Uani 1 1 d . A .
C38 C 0.29149(12) 0.81763(14) 0.28446(13) 0.0262(4) Uani 1 1 d . . .
C39 C 0.41791(10) 0.67608(11) 0.23455(12) 0.0313(11) Uani 0.50 1 d PG A 1
C40 C 0.37198(11) 0.67506(16) 0.17502(14) 0.0410(14) Uani 0.50 1 d PG A 1
H40A H 0.3292 0.6973 0.1829 0.049 Uiso 0.50 1 calc PR A 1
C41 C 0.38868(16) 0.6415(2) 0.10402(13) 0.0444(15) Uani 0.50 1 d PG A 1
H41A H 0.3573 0.6408 0.0633 0.053 Uiso 0.50 1 calc PR A 1
C42 C 0.45130(18) 0.6090(2) 0.09254(16) 0.0736(19) Uani 0.50 1 d PG A 1
H42A H 0.4627 0.5861 0.0440 0.088 Uiso 0.50 1 calc PR A 1
C43 C 0.49722(14) 0.6100(2) 0.1521(2) 0.0541(14) Uani 0.50 1 d PG A 1
H43A H 0.5400 0.5878 0.1442 0.065 Uiso 0.50 1 calc PR A 1
C44 C 0.48053(11) 0.64356(17) 0.22307(17) 0.0417(14) Uani 0.50 1 d PG A 1
H44A H 0.5119 0.6443 0.2638 0.050 Uiso 0.50 1 calc PR A 1
C39' C 0.41994(11) 0.66394(12) 0.25559(12) 0.0394(13) Uani 0.50 1 d PG A 2
C40' C 0.38310(11) 0.67091(14) 0.18830(13) 0.0368(13) Uani 0.50 1 d PG A 2
H40B H 0.3430 0.7010 0.1884 0.044 Uiso 0.50 1 calc PR A 2
C41' C 0.40497(15) 0.63390(17) 0.12084(13) 0.051(2) Uani 0.50 1 d PG A 2
H41B H 0.3798 0.6387 0.0749 0.062 Uiso 0.50 1 calc PR A 2
C42' C 0.46368(17) 0.5899(2) 0.12066(18) 0.084(3) Uani 0.50 1 d PG A 2
H42B H 0.4786 0.5646 0.0745 0.101 Uiso 0.50 1 calc PR A 2
C43' C 0.50052(15) 0.5830(2) 0.1879(2) 0.100(4) Uani 0.50 1 d PG A 2
H43B H 0.5407 0.5529 0.1878 0.121 Uiso 0.50 1 calc PR A 2
C44' C 0.47865(13) 0.61997(18) 0.25541(18) 0.102(3) Uani 0.50 1 d PG A 2
H44B H 0.5038 0.6152 0.3014 0.123 Uiso 0.50 1 calc PR A 2
C45 C 0.45624(16) 0.78667(18) 0.37958(19) 0.0424(7) Uani 1 1 d . A .
C46 C 0.51814(18) 0.7988(2) 0.3458(3) 0.0533(9) Uani 1 1 d . . .
H46 H 0.5301 0.7685 0.3012 0.064 Uiso 1 1 calc R . .
C47 C 0.56262(18) 0.8553(2) 0.3774(3) 0.0569(10) Uani 1 1 d . . .
H47 H 0.6044 0.8638 0.3538 0.068 Uiso 1 1 calc R . .
C48 C 0.5461(2) 0.8977(2) 0.4413(2) 0.0651(10) Uani 1 1 d . . .
H48 H 0.5765 0.9359 0.4622 0.078 Uiso 1 1 calc R . .
C49 C 0.4865(2) 0.8868(2) 0.4765(2) 0.0566(9) Uani 1 1 d . . .
H49 H 0.4758 0.9170 0.5216 0.068 Uiso 1 1 calc R . .
C50 C 0.4412(2) 0.8308(2) 0.44598(19) 0.0480(8) Uani 1 1 d . . .
H50 H 0.3999 0.8229 0.4708 0.058 Uiso 1 1 calc R . .
C51 C 0.39106(19) 0.62407(18) 0.4166(2) 0.0839(8) Uani 0.686(3) 1 d PGU A 1
C52 C 0.3984(2) 0.6340(2) 0.4957(2) 0.0839(8) Uani 0.686(3) 1 d PGU A 1
H52A H 0.4066 0.6868 0.5165 0.101 Uiso 0.686(3) 1 calc PR A 1
C53 C 0.3936(3) 0.5668(3) 0.5444(2) 0.0839(8) Uani 0.686(3) 1 d PGU A 1
H53A H 0.3986 0.5736 0.5985 0.101 Uiso 0.686(3) 1 calc PR A 1
C54 C 0.3816(3) 0.4896(2) 0.5140(3) 0.0839(8) Uani 0.686(3) 1 d PGU A 1
H54A H 0.3783 0.4437 0.5473 0.101 Uiso 0.686(3) 1 calc PR A 1
C55 C 0.3743(3) 0.47964(18) 0.4349(3) 0.0839(8) Uani 0.686(3) 1 d PGU A 1
H55A H 0.3660 0.4269 0.4141 0.101 Uiso 0.686(3) 1 calc PR A 1
C56 C 0.3790(2) 0.5469(2) 0.3862(2) 0.0839(8) Uani 0.686(3) 1 d PGU A 1
H56A H 0.3740 0.5401 0.3321 0.101 Uiso 0.686(3) 1 calc PR A 1
C51' C 0.4000(2) 0.6129(2) 0.3922(2) 0.0849(13) Uani 0.314(3) 1 d PGU A 2
C52' C 0.44402(18) 0.6019(2) 0.4528(3) 0.0849(13) Uani 0.314(3) 1 d PGU A 2
H52B H 0.4670 0.6475 0.4736 0.102 Uiso 0.314(3) 1 calc PR A 2
C53' C 0.4544(2) 0.5243(3) 0.4830(3) 0.0849(13) Uani 0.314(3) 1 d PGU . 2
H53B H 0.4845 0.5168 0.5244 0.102 Uiso 0.314(3) 1 calc PR A 2
C54' C 0.4208(3) 0.4576(2) 0.4526(3) 0.0849(13) Uani 0.314(3) 1 d PGU A 2
H54B H 0.4279 0.4045 0.4732 0.102 Uiso 0.314(3) 1 calc PR A 2
C55' C 0.3768(3) 0.4685(2) 0.3920(3) 0.0849(13) Uani 0.314(3) 1 d PGU A 2
H55B H 0.3538 0.4230 0.3712 0.102 Uiso 0.314(3) 1 calc PR A 2
C56' C 0.3664(3) 0.5462(2) 0.3618(2) 0.0849(13) Uani 0.314(3) 1 d PGU A 2
H56B H 0.3363 0.5537 0.3204 0.102 Uiso 0.314(3) 1 calc PR A 2
O1 O 0.29705(7) 0.99067(9) 0.24602(8) 0.0235(3) Uani 1 1 d . . .
O2 O 0.34133(9) 0.84630(10) 0.23604(10) 0.0270(3) Uani 1 1 d . A .
O3 O 0.39993(9) 0.95384(11) 0.16656(10) 0.0296(4) Uani 1 1 d . . .
O4 O 0.39833(9) 0.95700(11) 0.31507(10) 0.0292(4) Uani 1 1 d . . .
P1 P 0.36518(3) 0.93976(3) 0.24072(3) 0.02382(10) Uani 1 1 d . A .
Si1 Si 0.26573(4) 1.13665(5) 0.14007(4) 0.03379(15) Uani 1 1 d . A .
Si2 Si 0.39530(4) 0.71110(5) 0.34140(5) 0.03906(18) Uani 1 1 d . . .
C1D C 0.5000 0.5000 0.8144(4) 0.208(6) Uani 1 2 d S . .
H1D1 H 0.4724 0.4651 0.8481 0.250 Uiso 0.50 1 calc PR . .
H1D2 H 0.5276 0.5349 0.8481 0.250 Uiso 0.50 1 calc PR . .
Cl1D Cl 0.44817(9) 0.56283(10) 0.76101(10) 0.1101(5) Uani 1 1 d . . .
C1L C 0.4794(2) 0.7982(3) 0.7392(4) 0.111(4) Uani 0.516(3) 1 d PD B 1
H1L1 H 0.5175 0.7979 0.7034 0.134 Uiso 0.516(3) 1 calc PR B 1
H1L2 H 0.4849 0.7511 0.7745 0.134 Uiso 0.516(3) 1 calc PR B 1
Cl1L Cl 0.41286(12) 0.78361(19) 0.68906(15) 0.0837(8) Uani 0.516(3) 1 d PD B 1
Cl2L Cl 0.48352(13) 0.89180(13) 0.79651(13) 0.1171(14) Uani 0.516(3) 1 d PD B 1
C1H C 0.16842(13) 0.47870(13) 0.42424(13) 0.093(2) Uani 0.30 1 d PRD B 3
H1HA H 0.1293 0.4663 0.4554 0.140 Uiso 0.30 1 calc PR B 3
H1HB H 0.1984 0.5137 0.4538 0.140 Uiso 0.30 1 calc PR B 3
H1HC H 0.1910 0.4277 0.4107 0.140 Uiso 0.30 1 calc PR B 3
C2H C 0.14711(13) 0.52348(13) 0.34982(13) 0.093(2) Uani 0.30 1 d PRD B 3
H2HA H 0.1135 0.4843 0.3311 0.112 Uiso 0.30 1 calc PR B 3
H2HB H 0.1208 0.5681 0.3731 0.112 Uiso 0.30 1 calc PR B 3
C3H C 0.16513(13) 0.56469(13) 0.27248(13) 0.093(2) Uani 0.30 1 d PRD B 3
H3HA H 0.1201 0.5731 0.2519 0.112 Uiso 0.30 1 calc PR B 3
H3HB H 0.1779 0.6193 0.2922 0.112 Uiso 0.30 1 calc PR B 3
C4H C 0.20365(13) 0.56580(13) 0.19585(13) 0.093(2) Uani 0.30 1 d PRD B 3
H4HA H 0.1795 0.6010 0.1589 0.112 Uiso 0.30 1 calc PR B 3
H4HB H 0.2472 0.5914 0.2052 0.112 Uiso 0.30 1 calc PR B 3
C5H C 0.21496(13) 0.48186(13) 0.15779(13) 0.093(2) Uani 0.30 1 d PRD B 3
H5HA H 0.1949 0.4375 0.1888 0.112 Uiso 0.30 1 calc PR B 3
H5HB H 0.1961 0.4804 0.1052 0.112 Uiso 0.30 1 calc PR B 3
C6H C 0.29059(13) 0.47374(13) 0.15552(13) 0.093(2) Uani 0.30 1 d PRD B 3
H6HA H 0.3026 0.4214 0.1319 0.140 Uiso 0.30 1 calc PR B 3
H6HB H 0.3081 0.4760 0.2081 0.140 Uiso 0.30 1 calc PR B 3
H6HC H 0.3093 0.5186 0.1251 0.140 Uiso 0.30 1 calc PR B 3
C1H' C 0.21891(13) 0.54587(13) 0.54742(13) 0.036(2) Uani 0.10 1 d PRD B 4
H1HD H 0.2305 0.5085 0.5895 0.055 Uiso 0.10 1 calc PR B 4
H1HE H 0.1819 0.5806 0.5634 0.055 Uiso 0.10 1 calc PR B 4
H1HF H 0.2571 0.5802 0.5350 0.055 Uiso 0.10 1 calc PR B 4
C2H' C 0.19864(13) 0.49542(13) 0.47490(13) 0.036(2) Uani 0.10 1 d PRD B 4
H2HC H 0.2373 0.4591 0.4683 0.044 Uiso 0.10 1 calc PR B 4
H2HD H 0.1637 0.4595 0.4961 0.044 Uiso 0.10 1 calc PR B 4
C3H' C 0.17515(13) 0.50669(13) 0.39003(13) 0.036(2) Uani 0.10 1 d PRD B 4
H3HC H 0.1399 0.4649 0.3878 0.044 Uiso 0.10 1 calc PR B 4
H3HD H 0.1511 0.5591 0.3947 0.044 Uiso 0.10 1 calc PR B 4
C4H' C 0.19497(13) 0.51012(13) 0.30440(13) 0.036(2) Uani 0.10 1 d PRD B 4
H4HC H 0.2422 0.5256 0.3018 0.044 Uiso 0.10 1 calc PR B 4
H4HD H 0.1912 0.4541 0.2832 0.044 Uiso 0.10 1 calc PR B 4
C5H' C 0.15653(13) 0.56786(13) 0.25079(13) 0.036(2) Uani 0.10 1 d PRD B 4
H5HC H 0.1391 0.6155 0.2796 0.044 Uiso 0.10 1 calc PR B 4
H5HD H 0.1193 0.5390 0.2257 0.044 Uiso 0.10 1 calc PR B 4
C6H' C 0.20831(13) 0.59473(13) 0.19094(13) 0.036(2) Uani 0.10 1 d PRD B 4
H6HD H 0.1879 0.6322 0.1539 0.055 Uiso 0.10 1 calc PR B 4
H6HE H 0.2252 0.5466 0.1637 0.055 Uiso 0.10 1 calc PR B 4
H6HF H 0.2448 0.6225 0.2172 0.055 Uiso 0.10 1 calc PR B 4
C1E C 0.21215(13) 0.52654(13) 0.52918(13) 0.1182(17) Uani 0.18 1 d PRD B 2
H1EA H 0.1822 0.5171 0.5734 0.142 Uiso 0.18 1 calc PR B 2
H1EB H 0.2120 0.5860 0.5186 0.142 Uiso 0.18 1 calc PR B 2
Cl1E Cl 0.18077(13) 0.48058(13) 0.45457(13) 0.1182(17) Uani 0.18 1 d PRD B 2
Cl2E Cl 0.29593(13) 0.49793(13) 0.55927(13) 0.1182(17) Uani 0.18 1 d PRD B 2
O1W O 0.27090(13) 0.46174(13) 0.12055(13) 0.071(2) Uani 0.42 1 d PR B 1
O2W O 0.21567(13) 0.45821(13) 0.54783(13) 0.103(3) Uani 0.42 1 d PR B 1

loop_
_atom_site_aniso_label
_atom_site_aniso_U_11
_atom_site_aniso_U_22
_atom_site_aniso_U_33
_atom_site_aniso_U_23
_atom_site_aniso_U_13
_atom_site_aniso_U_12
Ag1 0.01945(9) 0.04737(12) 0.03138(9) 0.000 0.000 -0.00242(11)
Ag2 0.02240(10) 0.04509(12) 0.03158(9) 0.000 0.000 -0.00115(12)
C1 0.0304(13) 0.0534(14) 0.0687(16) 0.0373(13) -0.0115(12) -0.0058(11)
C2 0.0284(13) 0.0744(19) 0.0499(15) 0.0225(14) 0.0087(11) 0.0017(13)
C3 0.0428(17) 0.086(2) 0.0529(17) 0.0220(17) 0.0117(14) 0.0075(18)
C4 0.0375(16) 0.076(2) 0.082(2) 0.0357(18) 0.0095(16) -0.0044(16)
C5 0.0321(14) 0.0547(16) 0.085(2) 0.0291(16) -0.0148(15) -0.0034(13)
C6 0.0392(16) 0.0568(16) 0.083(2) 0.0291(16) -0.0186(16) -0.0124(14)
C7 0.080(2) 0.0373(13) 0.0503(15) 0.0065(12) -0.0291(16) 0.0043(14)
C8 0.075(3) 0.049(2) 0.045(2) -0.0002(18) -0.016(2) 0.024(2)
C9 0.060(3) 0.060(2) 0.0384(19) -0.0020(18) 0.005(2) 0.006(2)
C10 0.082(4) 0.063(3) 0.049(2) -0.004(2) -0.013(2) 0.008(3)
C11 0.085(4) 0.040(2) 0.057(2) -0.0033(19) -0.007(3) 0.002(2)
C12 0.065(3) 0.0343(17) 0.0437(19) 0.0044(16) 0.001(2) -0.0011(18)
C8' 0.031(3) 0.022(3) 0.034(3) -0.013(2) 0.006(3) -0.001(3)
C9' 0.087(11) 0.070(5) 0.055(6) -0.029(5) 0.003(6) 0.023(6)
C10' 0.122(11) 0.059(4) 0.079(4) -0.049(4) -0.062(6) 0.039(6)
C11' 0.138(15) 0.044(5) 0.137(7) -0.041(5) -0.046(10) -0.013(7)
C12' 0.184(19) 0.052(7) 0.087(6) 0.009(6) -0.063(10) -0.023(10)
C13 0.0290(12) 0.0415(12) 0.0372(11) 0.0152(10) -0.0023(9) 0.0036(10)
C14 0.0387(14) 0.0629(16) 0.0445(13) 0.0233(12) 0.0133(11) 0.0139(13)
C15 0.0478(17) 0.0761(19) 0.0481(15) 0.0260(14) 0.0081(13) 0.0251(16)
C16 0.0365(15) 0.0614(16) 0.0555(15) 0.0283(13) -0.0068(12) 0.0059(13)
C17 0.0310(14) 0.0857(19) 0.0608(16) 0.0477(14) 0.0023(12) -0.0005(14)
C18 0.0220(12) 0.0759(18) 0.0526(15) 0.0396(13) 0.0032(11) 0.0025(12)
C19 0.0157(8) 0.0379(10) 0.0255(8) 0.0075(8) 0.0012(7) 0.0007(7)
C20 0.0233(9) 0.0476(13) 0.0236(8) 0.0054(9) -0.0027(7) 0.0040(10)
C21 0.0238(10) 0.0418(12) 0.0272(9) -0.0012(9) -0.0034(8) 0.0023(9)
C22 0.0380(14) 0.0520(15) 0.0346(11) -0.0050(11) -0.0115(11) -0.0004(12)
C23 0.0362(14) 0.0565(16) 0.0427(13) -0.0113(12) -0.0124(11) -0.0044(13)
C24 0.0337(13) 0.0475(14) 0.0411(13) -0.0127(11) -0.0053(11) -0.0047(11)
C25 0.0290(11) 0.0356(11) 0.0367(11) -0.0074(9) 0.0019(9) -0.0025(9)
C26 0.0213(9) 0.0370(10) 0.0264(9) -0.0017(8) 0.0014(8) -0.0003(8)
C27 0.0212(9) 0.0299(9) 0.0217(8) 0.0008(7) 0.0040(7) -0.0003(7)
C28 0.0189(8) 0.0319(9) 0.0211(7) 0.0050(7) 0.0010(7) 0.0002(7)
C29 0.0269(10) 0.0278(9) 0.0259(9) 0.0011(7) 0.0008(8) -0.0037(8)
C30 0.0314(11) 0.0348(10) 0.0256(9) 0.0028(8) 0.0004(8) -0.0079(9)
C31 0.0295(11) 0.0403(11) 0.0308(10) 0.0024(9) 0.0065(9) -0.0075(9)
C32 0.0321(13) 0.0531(15) 0.0410(13) 0.0028(12) 0.0109(11) -0.0071(12)
C33 0.0444(16) 0.0518(15) 0.0400(13) 0.0090(11) 0.0129(12) -0.0128(13)
C34 0.0471(17) 0.0527(15) 0.0401(13) 0.0113(12) 0.0050(12) -0.0159(13)
C35 0.0374(13) 0.0406(12) 0.0295(10) 0.0105(9) 0.0018(10) -0.0095(10)
C36 0.0428(15) 0.0392(12) 0.0317(10) 0.0125(9) -0.0031(11) -0.0069(11)
C37 0.0340(12) 0.0305(10) 0.0307(10) 0.0040(8) -0.0019(9) -0.0003(9)
C38 0.0253(10) 0.0297(9) 0.0237(8) 0.0023(7) 0.0001(7) -0.0025(8)
C39 0.033(2) 0.0249(17) 0.036(2) 0.0032(17) 0.0054(19) 0.0040(16)
C40 0.036(3) 0.045(3) 0.042(3) -0.009(2) 0.006(2) -0.010(2)
C41 0.051(3) 0.042(3) 0.040(3) -0.016(2) -0.004(3) 0.000(3)
C42 0.066(4) 0.048(3) 0.108(4) -0.051(3) 0.056(3) -0.026(3)
C43 0.041(3) 0.055(3) 0.066(3) -0.039(2) 0.014(3) -0.008(3)
C44 0.034(2) 0.038(2) 0.054(3) -0.007(2) 0.002(2) -0.001(2)
C39' 0.045(3) 0.034(2) 0.039(3) -0.009(2) -0.008(2) 0.006(2)
C40' 0.043(3) 0.029(2) 0.038(3) -0.001(2) 0.007(2) 0.002(2)
C41' 0.071(5) 0.042(3) 0.041(3) -0.003(3) 0.002(3) 0.003(3)
C42' 0.088(7) 0.079(6) 0.085(6) -0.032(5) 0.040(5) -0.004(5)
C43' 0.088(7) 0.125(8) 0.088(6) -0.047(6) 0.009(7) 0.033(7)
C44' 0.099(5) 0.089(4) 0.119(6) -0.068(4) -0.054(5) 0.064(4)
C45 0.0406(14) 0.0343(11) 0.0525(15) -0.0009(11) -0.0176(12) 0.0087(11)
C46 0.0377(15) 0.0446(15) 0.078(2) -0.0082(16) -0.0099(15) 0.0039(12)
C47 0.0368(15) 0.0440(15) 0.090(3) 0.0028(17) -0.0180(17) 0.0027(13)
C48 0.076(2) 0.0356(14) 0.084(2) 0.0022(14) -0.0555(17) 0.0013(15)
C49 0.075(2) 0.0429(14) 0.0519(15) -0.0040(12) -0.0295(16) 0.0080(15)
C50 0.061(2) 0.0404(14) 0.0431(14) 0.0048(11) -0.0170(14) 0.0034(14)
C51 0.0969(14) 0.0734(12) 0.0814(12) 0.0142(10) -0.0123(11) 0.0008(11)
C52 0.0969(14) 0.0734(12) 0.0814(12) 0.0142(10) -0.0123(11) 0.0008(11)
C53 0.0969(14) 0.0734(12) 0.0814(12) 0.0142(10) -0.0123(11) 0.0008(11)
C54 0.0969(14) 0.0734(12) 0.0814(12) 0.0142(10) -0.0123(11) 0.0008(11)
C55 0.0969(14) 0.0734(12) 0.0814(12) 0.0142(10) -0.0123(11) 0.0008(11)
C56 0.0969(14) 0.0734(12) 0.0814(12) 0.0142(10) -0.0123(11) 0.0008(11)
C51' 0.0881(18) 0.0829(18) 0.0838(18) 0.0103(14) -0.0052(14) -0.0019(14)
C52' 0.0881(18) 0.0829(18) 0.0838(18) 0.0103(14) -0.0052(14) -0.0019(14)
C53' 0.0881(18) 0.0829(18) 0.0838(18) 0.0103(14) -0.0052(14) -0.0019(14)
C54' 0.0881(18) 0.0829(18) 0.0838(18) 0.0103(14) -0.0052(14) -0.0019(14)
C55' 0.0881(18) 0.0829(18) 0.0838(18) 0.0103(14) -0.0052(14) -0.0019(14)
C56' 0.0881(18) 0.0829(18) 0.0838(18) 0.0103(14) -0.0052(14) -0.0019(14)
O1 0.0182(5) 0.0285(6) 0.0238(6) 0.0033(6) -0.0005(5) -0.0003(5)
O2 0.0255(7) 0.0284(6) 0.0270(6) 0.0015(6) 0.0017(6) 0.0015(6)
O3 0.0213(7) 0.0410(8) 0.0265(7) 0.0039(6) 0.0010(6) -0.0004(7)
O4 0.0239(7) 0.0375(8) 0.0263(7) 0.0025(6) -0.0047(6) 0.0014(7)
P1 0.0191(2) 0.0299(2) 0.02255(19) 0.00381(19) -0.00055(19) 0.00039(18)
Si1 0.0286(3) 0.0373(3) 0.0355(3) 0.0143(3) -0.0083(3) -0.0035(3)
Si2 0.0380(4) 0.0295(3) 0.0497(4) 0.0037(3) -0.0096(3) 0.0043(3)
C1D 0.078(3) 0.506(19) 0.040(3) 0.000 0.000 -0.154(7)
Cl1D 0.1196(10) 0.0998(8) 0.1109(9) -0.0333(7) 0.0620(8) -0.0430(8)
C1L 0.084(6) 0.130(8) 0.120(8) -0.055(7) -0.024(6) 0.046(6)
Cl1L 0.0658(14) 0.1073(18) 0.0779(14) -0.0147(13) -0.0107(12) 0.0113(13)
Cl2L 0.174(4) 0.0724(15) 0.105(2) -0.0091(14) 0.015(2) -0.007(2)
C1H 0.102(5) 0.084(4) 0.094(4) 0.031(4) -0.035(4) -0.026(4)
C2H 0.102(5) 0.084(4) 0.094(4) 0.031(4) -0.035(4) -0.026(4)
C3H 0.102(5) 0.084(4) 0.094(4) 0.031(4) -0.035(4) -0.026(4)
C4H 0.102(5) 0.084(4) 0.094(4) 0.031(4) -0.035(4) -0.026(4)
C5H 0.102(5) 0.084(4) 0.094(4) 0.031(4) -0.035(4) -0.026(4)
C6H 0.102(5) 0.084(4) 0.094(4) 0.031(4) -0.035(4) -0.026(4)
C1H' 0.056(6) 0.015(3) 0.038(4) -0.007(3) 0.017(4) 0.011(4)
C2H' 0.056(6) 0.015(3) 0.038(4) -0.007(3) 0.017(4) 0.011(4)
C3H' 0.056(6) 0.015(3) 0.038(4) -0.007(3) 0.017(4) 0.011(4)
C4H' 0.056(6) 0.015(3) 0.038(4) -0.007(3) 0.017(4) 0.011(4)
C5H' 0.056(6) 0.015(3) 0.038(4) -0.007(3) 0.017(4) 0.011(4)
C6H' 0.056(6) 0.015(3) 0.038(4) -0.007(3) 0.017(4) 0.011(4)
C1E 0.109(3) 0.153(4) 0.092(2) 0.048(3) 0.070(2) 0.073(3)
Cl1E 0.109(3) 0.153(4) 0.092(2) 0.048(3) 0.070(2) 0.073(3)
Cl2E 0.109(3) 0.153(4) 0.092(2) 0.048(3) 0.070(2) 0.073(3)
O1W 0.096(5) 0.071(4) 0.047(3) 0.028(3) 0.019(3) 0.019(4)
O2W 0.124(6) 0.131(7) 0.054(3) -0.001(4) 0.048(4) -0.063(5)

loop_
_atom_type_symbol
_atom_type_description
_atom_type_scat_dispersion_real
_atom_type_scat_dispersion_imag
_atom_type_scat_source
C C 0.0033 0.0016 'International Tables Vol C Tables 4.2.6.8 and 6.1.1.4'
H H 0.0000 0.0000 'International Tables Vol C Tables 4.2.6.8 and 6.1.1.4'
O O 0.0106 0.0060 'International Tables Vol C Tables 4.2.6.8 and 6.1.1.4'
Si Si 0.0817 0.0704 'International Tables Vol C Tables 4.2.6.8 and 6.1.1.4'
P P 0.1023 0.0942 'International Tables Vol C Tables 4.2.6.8 and 6.1.1.4'
Ag Ag -0.8971 1.1015 'International Tables Vol C Tables 4.2.6.8 and 6.1.1.4'
Cl Cl 0.1484 0.1585 'International Tables Vol C Tables 4.2.6.8 and 6.1.1.4'

loop_
_geom_angle_atom_site_label_1
_geom_angle_atom_site_label_2
_geom_angle_atom_site_label_3
_geom_angle
_geom_angle_site_symmetry_1
_geom_angle_site_symmetry_3
O3 Ag1 O3 166.66(9) 2_675 .
O3 Ag1 Ag2 83.33(4) 2_675 .
O3 Ag1 Ag2 83.33(4) . .
O4 Ag2 O4 167.23(9) . 2_675
O4 Ag2 Ag1 83.61(4) . .
O4 Ag2 Ag1 83.61(4) 2_675 .
C6 C1 C2 119.9(3) . .
C6 C1 Si1 123.3(3) . .
C2 C1 Si1 116.8(2) . .
C1 C2 C3 121.0(3) . .
C4 C3 C2 118.4(4) . .
C5 C4 C3 122.3(4) . .
C4 C5 C6 119.9(4) . .
C1 C6 C5 118.4(4) . .
C8' C7 C8 12.6(5) . .
C8' C7 C12 122.6(5) . .
C8 C7 C12 119.3(4) . .
C8' C7 C12' 100.3(9) . .
C8 C7 C12' 90.9(9) . .
C12 C7 C12' 40.3(10) . .
C8' C7 Si1 122.6(4) . .
C8 C7 Si1 127.0(3) . .
C12 C7 Si1 113.7(3) . .
C12' C7 Si1 131.7(7) . .
C9 C8 C7 119.4(6) . .
C8 C9 C10 122.3(6) . .
C9 C10 C11 120.2(6) . .
C10 C11 C12 119.2(5) . .
C11 C12 C7 118.9(5) . .
C7 C8' C9' 124.3(9) . .
C10' C9' C8' 113.0(14) . .
C11' C10' C9' 122.0(14) . .
C10' C11' C12' 114.0(15) . .
C11' C12' C7 129.7(16) . .
C14 C13 C18 117.1(3) . .
C14 C13 Si1 120.5(2) . .
C18 C13 Si1 122.3(2) . .
C13 C14 C15 122.3(3) . .
C16 C15 C14 118.5(3) . .
C17 C16 C15 120.3(3) . .
C16 C17 C18 121.2(3) . .
C17 C18 C13 120.6(3) . .
C20 C19 C28 116.4(2) . .
C20 C19 Si1 121.63(18) . .
C28 C19 Si1 122.01(17) . .
C19 C20 C21 122.6(2) . .
C20 C21 C26 119.0(2) . .
C20 C21 C22 121.7(2) . .
C26 C21 C22 119.3(3) . .
C23 C22 C21 120.9(3) . .
C22 C23 C24 120.3(3) . .
C25 C24 C23 119.8(3) . .
C24 C25 C26 120.9(3) . .
C25 C26 C21 118.8(2) . .
C25 C26 C27 121.6(2) . .
C21 C26 C27 119.5(2) . .
C28 C27 C26 117.9(2) . .
C28 C27 C29 120.7(2) . .
C26 C27 C29 121.4(2) . .
C27 C28 O1 118.98(18) . .
C27 C28 C19 123.7(2) . .
O1 C28 C19 117.22(19) . .
C38 C29 C30 118.2(2) . .
C38 C29 C27 120.6(2) . .
C30 C29 C27 121.1(2) . .
C31 C30 C29 123.2(2) . .
C31 C30 C35 118.9(2) . .
C29 C30 C35 117.9(2) . .
C32 C31 C30 121.5(3) . .
C31 C32 C33 120.0(3) . .
C34 C33 C32 120.5(3) . .
C33 C34 C35 121.6(3) . .
C36 C35 C34 122.5(3) . .
C36 C35 C30 120.0(2) . .
C34 C35 C30 117.5(3) . .
C37 C36 C35 121.7(2) . .
C36 C37 C38 117.9(3) . .
C36 C37 Si2 121.1(2) . .
C38 C37 Si2 120.9(2) . .
C29 C38 O2 118.9(2) . .
C29 C38 C37 123.5(2) . .
O2 C38 C37 117.4(2) . .
C40 C39 C44 120.0 . .
C40 C39 Si2 122.71(11) . .
C44 C39 Si2 116.93(11) . .
C41 C40 C39 120.0 . .
C40 C41 C42 120.0 . .
C43 C42 C41 120.0 . .
C42 C43 C44 120.0 . .
C43 C44 C39 120.0 . .
C40' C39' C44' 120.0 . .
C40' C39' Si2 121.68(13) . .
C44' C39' Si2 118.31(13) . .
C39' C40' C41' 120.0 . .
C42' C41' C40' 120.0 . .
C43' C42' C41' 120.0 . .
C44' C43' C42' 120.0 . .
C43' C44' C39' 120.0 . .
C50 C45 C46 118.0(3) . .
C50 C45 Si2 119.5(3) . .
C46 C45 Si2 122.5(3) . .
C45 C46 C47 120.4(4) . .
C48 C47 C46 119.9(4) . .
C47 C48 C49 121.4(3) . .
C48 C49 C50 119.7(3) . .
C45 C50 C49 120.6(4) . .
C52 C51 C56 120.0 . .
C52 C51 Si2 125.13(17) . .
C56 C51 Si2 114.87(17) . .
C51 C52 C53 120.0 . .
C54 C53 C52 120.0 . .
C55 C54 C53 120.0 . .
C54 C55 C56 120.0 . .
C55 C56 C51 120.0 . .
C52' C51' C56' 120.0 . .
C52' C51' Si2 120.6(2) . .
C56' C51' Si2 118.7(2) . .
C51' C52' C53' 120.0 . .
C54' C53' C52' 120.0 . .
C54' C53' C53' 98.0(5) . 2_665
C52' C53' C53' 120.0(5) . 2_665
C55' C54' C53' 120.0 . .
C56' C55' C54' 120.0 . .
C55' C56' C51' 120.0 . .
C28 O1 P1 120.68(14) . .
C38 O2 P1 120.51(15) . .
P1 O3 Ag1 126.57(10) . .
P1 O4 Ag2 125.76(11) . .
O4 P1 O3 120.66(10) . .
O4 P1 O2 111.22(10) . .
O3 P1 O2 104.28(10) . .
O4 P1 O1 103.88(9) . .
O3 P1 O1 112.01(9) . .
O2 P1 O1 103.69(9) . .
C7 Si1 C13 105.48(14) . .
C7 Si1 C19 113.20(14) . .
C13 Si1 C19 109.33(12) . .
C7 Si1 C1 112.66(18) . .
C13 Si1 C1 108.23(13) . .
C19 Si1 C1 107.79(13) . .
C39' Si2 C51' 90.47(14) . .
C39' Si2 C45 113.87(14) . .
C51' Si2 C45 112.00(16) . .
C39' Si2 C37 115.00(12) . .
C51' Si2 C37 113.66(16) . .
C45 Si2 C37 110.57(13) . .
C39' Si2 C51 105.21(13) . .
C51' Si2 C51 14.8 . .
C45 Si2 C51 106.11(15) . .
C37 Si2 C51 105.14(15) . .
C39' Si2 C39 10.4 . .
C51' Si2 C39 100.57(13) . .
C45 Si2 C39 111.58(13) . .
C37 Si2 C39 108.03(11) . .
C51 Si2 C39 115.23(13) . .
Cl1D C1D Cl1D 115.6(4) . 2_665
Cl1L C1L Cl2L 116.9(3) . .
C3H C2H C1H 150.0 . .
C4H C3H C2H 150.9 . .
C5H C4H C3H 115.7 . .
C6H C5H C4H 103.7 . .
C3H' C2H' C1H' 141.3 . .
C4H' C3H' C2H' 146.7 . .
C5H' C4H' C3H' 118.3 . .
C4H' C5H' C6H' 103.8 . .
Cl1E C1E Cl2E 118.0 . .

loop_
_geom_bond_atom_site_label_1
_geom_bond_atom_site_label_2
_geom_bond_distance
_geom_bond_site_symmetry_2
Ag1 O3 2.1780(18) 2_675
Ag1 O3 2.1780(18) .
Ag1 Ag2 3.0727(3) .
Ag2 O4 2.1901(18) .
Ag2 O4 2.1901(18) 2_675
C1 C6 1.370(5) .
C1 C2 1.412(5) .
C1 Si1 1.920(4) .
C2 C3 1.419(5) .
C3 C4 1.370(6) .
C4 C5 1.360(7) .
C5 C6 1.470(6) .
C7 C8' 1.375(10) .
C7 C8 1.390(7) .
C7 C12 1.424(6) .
C7 C12' 1.481(17) .
C7 Si1 1.861(4) .
C8 C9 1.345(8) .
C9 C10 1.361(9) .
C10 C11 1.387(9) .
C11 C12 1.397(8) .
C8' C9' 1.578(17) .
C9' C10' 1.37(2) .
C10' C11' 1.25(3) .
C11' C12' 1.35(3) .
C13 C14 1.399(4) .
C13 C18 1.402(4) .
C13 Si1 1.877(3) .
C14 C15 1.409(5) .
C15 C16 1.386(5) .
C16 C17 1.370(5) .
C17 C18 1.395(4) .
C19 C20 1.381(3) .
C19 C28 1.422(3) .
C19 Si1 1.883(3) .
C20 C21 1.412(4) .
C21 C26 1.414(3) .
C21 C22 1.420(4) .
C22 C23 1.366(5) .
C23 C24 1.409(5) .
C24 C25 1.388(4) .
C25 C26 1.412(4) .
C26 C27 1.434(3) .
C27 C28 1.377(3) .
C27 C29 1.479(3) .
C28 O1 1.388(3) .
C29 C38 1.387(3) .
C29 C30 1.432(3) .
C30 C31 1.401(4) .
C30 C35 1.444(4) .
C31 C32 1.372(4) .
C32 C33 1.406(5) .
C33 C34 1.354(5) .
C34 C35 1.426(4) .
C35 C36 1.419(5) .
C36 C37 1.357(4) .
C37 C38 1.420(3) .
C37 Si2 1.907(3) .
C38 O2 1.395(3) .
C39 C40 1.3900 .
C39 C44 1.3900 .
C39 Si2 1.993(2) .
C40 C41 1.3900 .
C41 C42 1.3900 .
C42 C43 1.3900 .
C43 C44 1.3900 .
C39' C40' 1.3900 .
C39' C44' 1.3900 .
C39' Si2 1.749(2) .
C40' C41' 1.3900 .
C41' C42' 1.3900 .
C42' C43' 1.3900 .
C43' C44' 1.3900 .
C45 C50 1.393(5) .
C45 C46 1.398(5) .
C45 Si2 1.868(3) .
C46 C47 1.403(5) .
C47 C48 1.349(6) .
C48 C49 1.364(6) .
C49 C50 1.401(5) .
C51 C52 1.3900 .
C51 C56 1.3900 .
C51 Si2 1.933(3) .
C52 C53 1.3900 .
C53 C54 1.3900 .
C54 C55 1.3900 .
C55 C56 1.3900 .
C51' C52' 1.3900 .
C51' C56' 1.3900 .
C51' Si2 1.834(3) .
C52' C53' 1.3900 .
C53' C54' 1.3900 .
C53' C53' 2.010(8) 2_665
C54' C55' 1.3900 .
C55' C56' 1.3900 .
O1 P1 1.6146(16) .
O2 P1 1.6052(17) .
O3 P1 1.4845(18) .
O4 P1 1.4811(18) .
C1D Cl1D 1.737(4) .
C1D Cl1D 1.737(4) 2_665
C1L Cl1L 1.623(4) .
C1L Cl2L 1.827(4) .
C1H C2H 1.5457 .
C2H C3H 1.5451 .
C3H C4H 1.5415 .
C4H C5H 1.5405 .
C5H C6H 1.5385 .
C1H' C2H' 1.5593 .
C2H' C3H' 1.5581 .
C3H' C4H' 1.5397 .
C4H' C5H' 1.5372 .
C5H' C6H' 1.5399 .
C1E Cl1E 1.6260 .
C1E Cl2E 1.8364 .

loop_
_geom_torsion_atom_site_label_1
_geom_torsion_atom_site_label_2
_geom_torsion_atom_site_label_3
_geom_torsion_atom_site_label_4
_geom_torsion
_geom_torsion_site_symmetry_1
_geom_torsion_site_symmetry_4
O3 Ag1 Ag2 O4 178.43(7) 2_675 .
O3 Ag1 Ag2 O4 -1.57(7) . .
O3 Ag1 Ag2 O4 -1.58(7) 2_675 2_675
O3 Ag1 Ag2 O4 178.42(7) . 2_675
C6 C1 C2 C3 1.1(5) . .
Si1 C1 C2 C3 -179.6(3) . .
C1 C2 C3 C4 -2.6(6) . .
C2 C3 C4 C5 1.5(6) . .
C3 C4 C5 C6 1.1(6) . .
C2 C1 C6 C5 1.5(5) . .
Si1 C1 C6 C5 -177.8(2) . .
C4 C5 C6 C1 -2.6(5) . .
C8' C7 C8 C9 100(3) . .
C12 C7 C8 C9 -9.0(8) . .
C12' C7 C8 C9 -38.9(11) . .
Si1 C7 C8 C9 173.4(4) . .
C7 C8 C9 C10 10.4(10) . .
C8 C9 C10 C11 -4.6(11) . .
C9 C10 C11 C12 -2.3(11) . .
C10 C11 C12 C7 3.3(9) . .
C8' C7 C12 C11 -11.9(9) . .
C8 C7 C12 C11 2.3(8) . .
C12' C7 C12 C11 52.8(12) . .
Si1 C7 C12 C11 -179.9(5) . .
C8 C7 C8' C9' -41(2) . .
C12 C7 C8' C9' 37.4(14) . .
C12' C7 C8' C9' 1.0(15) . .
Si1 C7 C8' C9' -155.7(10) . .
C7 C8' C9' C10' -26.6(19) . .
C8' C9' C10' C11' 21(3) . .
C9' C10' C11' C12' 9(3) . .
C10' C11' C12' C7 -47(4) . .
C8' C7 C12' C11' 38(3) . .
C8 C7 C12' C11' 46(3) . .
C12 C7 C12' C11' -92(3) . .
Si1 C7 C12' C11' -169(2) . .
C18 C13 C14 C15 -1.3(5) . .
Si1 C13 C14 C15 174.4(3) . .
C13 C14 C15 C16 0.1(6) . .
C14 C15 C16 C17 0.9(6) . .
C15 C16 C17 C18 -0.5(6) . .
C16 C17 C18 C13 -0.8(6) . .
C14 C13 C18 C17 1.7(5) . .
Si1 C13 C18 C17 -174.0(3) . .
C28 C19 C20 C21 -0.6(3) . .
Si1 C19 C20 C21 179.59(19) . .
C19 C20 C21 C26 6.1(4) . .
C19 C20 C21 C22 -173.6(3) . .
C20 C21 C22 C23 179.1(3) . .
C26 C21 C22 C23 -0.7(4) . .
C21 C22 C23 C24 0.0(5) . .
C22 C23 C24 C25 0.8(5) . .
C23 C24 C25 C26 -1.0(4) . .
C24 C25 C26 C21 0.4(4) . .
C24 C25 C26 C27 -175.3(3) . .
C20 C21 C26 C25 -179.3(2) . .
C22 C21 C26 C25 0.5(4) . .
C20 C21 C26 C27 -3.5(4) . .
C22 C21 C26 C27 176.3(2) . .
C25 C26 C27 C28 171.1(2) . .
C21 C26 C27 C28 -4.5(3) . .
C25 C26 C27 C29 -6.6(4) . .
C21 C26 C27 C29 177.7(2) . .
C26 C27 C28 O1 -172.24(19) . .
C29 C27 C28 O1 5.5(3) . .
C26 C27 C28 C19 10.7(3) . .
C29 C27 C28 C19 -171.5(2) . .
C20 C19 C28 C27 -8.2(3) . .
Si1 C19 C28 C27 171.66(18) . .
C20 C19 C28 O1 174.71(19) . .
Si1 C19 C28 O1 -5.5(3) . .
C28 C27 C29 C38 -55.5(3) . .
C26 C27 C29 C38 122.2(3) . .
C28 C27 C29 C30 122.9(3) . .
C26 C27 C29 C30 -59.4(3) . .
C38 C29 C30 C31 172.9(2) . .
C27 C29 C30 C31 -5.6(4) . .
C38 C29 C30 C35 -6.3(3) . .
C27 C29 C30 C35 175.3(2) . .
C29 C30 C31 C32 -178.9(3) . .
C35 C30 C31 C32 0.2(4) . .
C30 C31 C32 C33 -0.9(5) . .
C31 C32 C33 C34 0.5(5) . .
C32 C33 C34 C35 0.6(5) . .
C33 C34 C35 C36 179.6(3) . .
C33 C34 C35 C30 -1.3(5) . .
C31 C30 C35 C36 180.0(3) . .
C29 C30 C35 C36 -0.8(4) . .
C31 C30 C35 C34 0.8(4) . .
C29 C30 C35 C34 -180.0(3) . .
C34 C35 C36 C37 -175.9(3) . .
C30 C35 C36 C37 5.0(4) . .
C35 C36 C37 C38 -1.8(4) . .
C35 C36 C37 Si2 -178.2(2) . .
C30 C29 C38 O2 -174.7(2) . .
C27 C29 C38 O2 3.7(3) . .
C30 C29 C38 C37 10.0(4) . .
C27 C29 C38 C37 -171.6(2) . .
C36 C37 C38 C29 -5.9(4) . .
Si2 C37 C38 C29 170.50(19) . .
C36 C37 C38 O2 178.7(2) . .
Si2 C37 C38 O2 -4.9(3) . .
C44 C39 C40 C41 0.0 . .
Si2 C39 C40 C41 -172.83(13) . .
C39 C40 C41 C42 0.0 . .
C40 C41 C42 C43 0.0 . .
C41 C42 C43 C44 0.0 . .
C42 C43 C44 C39 0.0 . .
C40 C39 C44 C43 0.0 . .
Si2 C39 C44 C43 173.24(13) . .
C44' C39' C40' C41' 0.0 . .
Si2 C39' C40' C41' 178.71(15) . .
C39' C40' C41' C42' 0.0 . .
C40' C41' C42' C43' 0.0 . .
C41' C42' C43' C44' 0.0 . .
C42' C43' C44' C39' 0.0 . .
C40' C39' C44' C43' 0.0 . .
Si2 C39' C44' C43' -178.75(15) . .
C50 C45 C46 C47 -1.6(5) . .
Si2 C45 C46 C47 -179.0(3) . .
C45 C46 C47 C48 0.8(6) . .
C46 C47 C48 C49 0.1(6) . .
C47 C48 C49 C50 -0.2(5) . .
C46 C45 C50 C49 1.4(5) . .
Si2 C45 C50 C49 178.9(2) . .
C48 C49 C50 C45 -0.5(5) . .
C56 C51 C52 C53 0.0 . .
Si2 C51 C52 C53 179.3(3) . .
C51 C52 C53 C54 0.0 . .
C52 C53 C54 C55 0.0 . .
C53 C54 C55 C56 0.0 . .
C54 C55 C56 C51 0.0 . .
C52 C51 C56 C55 0.0 . .
Si2 C51 C56 C55 -179.4(2) . .
C56' C51' C52' C53' 0.0 . .
Si2 C51' C52' C53' -170.1(2) . .
C51' C52' C53' C54' 0.0 . .
C51' C52' C53' C53' 121.4(3) . 2_665
C52' C53' C54' C55' 0.0 . .
C53' C53' C54' C55' -131.71(19) 2_665 .
C53' C54' C55' C56' 0.0 . .
C54' C55' C56' C51' 0.0 . .
C52' C51' C56' C55' 0.0 . .
Si2 C51' C56' C55' 170.3(2) . .
C27 C28 O1 P1 69.0(2) . .
C19 C28 O1 P1 -113.76(19) . .
C29 C38 O2 P1 69.6(3) . .
C37 C38 O2 P1 -114.8(2) . .
O3 Ag1 O3 P1 1.44(12) 2_675 .
Ag2 Ag1 O3 P1 1.44(12) . .
O4 Ag2 O4 P1 2.37(12) 2_675 .
Ag1 Ag2 O4 P1 2.38(12) . .
Ag2 O4 P1 O3 -2.10(18) . .
Ag2 O4 P1 O2 120.42(12) . .
Ag2 O4 P1 O1 -128.64(11) . .
Ag1 O3 P1 O4 -0.20(18) . .
Ag1 O3 P1 O2 -126.00(12) . .
Ag1 O3 P1 O1 122.52(12) . .
C38 O2 P1 O4 66.84(19) . .
C38 O2 P1 O3 -161.60(17) . .
C38 O2 P1 O1 -44.22(18) . .
C28 O1 P1 O4 -161.65(15) . .
C28 O1 P1 O3 66.55(17) . .
C28 O1 P1 O2 -45.30(16) . .
C8' C7 Si1 C13 130.1(6) . .
C8 C7 Si1 C13 115.7(4) . .
C12 C7 Si1 C13 -62.0(4) . .
C12' C7 Si1 C13 -18.5(14) . .
C8' C7 Si1 C19 10.6(6) . .
C8 C7 Si1 C19 -3.8(5) . .
C12 C7 Si1 C19 178.5(3) . .
C12' C7 Si1 C19 -138.0(14) . .
C8' C7 Si1 C1 -112.1(6) . .
C8 C7 Si1 C1 -126.5(4) . .
C12 C7 Si1 C1 55.8(4) . .
C12' C7 Si1 C1 99.3(14) . .
C14 C13 Si1 C7 -57.5(3) . .
C18 C13 Si1 C7 118.0(3) . .
C14 C13 Si1 C19 64.5(3) . .
C18 C13 Si1 C19 -120.0(3) . .
C14 C13 Si1 C1 -178.3(3) . .
C18 C13 Si1 C1 -2.8(3) . .
C20 C19 Si1 C7 129.7(2) . .
C28 C19 Si1 C7 -50.1(2) . .
C20 C19 Si1 C13 12.4(2) . .
C28 C19 Si1 C13 -167.39(19) . .
C20 C19 Si1 C1 -105.0(2) . .
C28 C19 Si1 C1 75.2(2) . .
C6 C1 Si1 C7 -9.5(3) . .
C2 C1 Si1 C7 171.2(2) . .
C6 C1 Si1 C13 106.7(3) . .
C2 C1 Si1 C13 -72.6(3) . .
C6 C1 Si1 C19 -135.2(3) . .
C2 C1 Si1 C19 45.6(3) . .
C40' C39' Si2 C51' 125.88(18) . .
C44' C39' Si2 C51' -55.39(18) . .
C40' C39' Si2 C45 -119.71(16) . .
C44' C39' Si2 C45 59.02(17) . .
C40' C39' Si2 C37 9.36(18) . .
C44' C39' Si2 C37 -171.91(15) . .
C40' C39' Si2 C51 124.53(17) . .
C44' C39' Si2 C51 -56.74(18) . .
C40' C39' Si2 C39 -40.27(5) . .
C44' C39' Si2 C39 138.46(14) . .
C52' C51' Si2 C39' 117.6(2) . .
C56' C51' Si2 C39' -52.6(2) . .
C52' C51' Si2 C45 1.5(3) . .
C56' C51' Si2 C45 -168.7(2) . .
C52' C51' Si2 C37 -124.7(2) . .
C56' C51' Si2 C37 65.1(2) . .
C52' C51' Si2 C51 -67.47(12) . .
C56' C51' Si2 C51 122.29(13) . .
C52' C51' Si2 C39 120.2(2) . .
C56' C51' Si2 C39 -50.1(2) . .
C50 C45 Si2 C39' 177.4(2) . .
C46 C45 Si2 C39' -5.2(3) . .
C50 C45 Si2 C51' -81.7(3) . .
C46 C45 Si2 C51' 95.7(3) . .
C50 C45 Si2 C37 46.2(3) . .
C46 C45 Si2 C37 -136.5(3) . .
C50 C45 Si2 C51 -67.3(3) . .
C46 C45 Si2 C51 110.0(3) . .
C50 C45 Si2 C39 166.4(2) . .
C46 C45 Si2 C39 -16.2(3) . .
C36 C37 Si2 C39' 118.3(2) . .
C38 C37 Si2 C39' -58.0(2) . .
C36 C37 Si2 C51' 16.0(3) . .
C38 C37 Si2 C51' -160.3(2) . .
C36 C37 Si2 C45 -111.0(2) . .
C38 C37 Si2 C45 72.7(2) . .
C36 C37 Si2 C51 3.1(3) . .
C38 C37 Si2 C51 -173.2(2) . .
C36 C37 Si2 C39 126.7(2) . .
C38 C37 Si2 C39 -49.6(2) . .
C52 C51 Si2 C39' 154.2(2) . .
C56 C51 Si2 C39' -26.5(2) . .
C52 C51 Si2 C51' 148.92(10) . .
C56 C51 Si2 C51' -31.75(17) . .
C52 C51 Si2 C45 33.2(3) . .
C56 C51 Si2 C45 -147.5(2) . .
C52 C51 Si2 C37 -84.0(2) . .
C56 C51 Si2 C37 95.4(2) . .
C52 C51 Si2 C39 157.2(2) . .
C56 C51 Si2 C39 -23.5(2) . .
C40 C39 Si2 C39' 124.03(8) . .
C44 C39 Si2 C39' -49.01(15) . .
C40 C39 Si2 C51' 109.93(18) . .
C44 C39 Si2 C51' -63.11(19) . .
C40 C39 Si2 C45 -131.15(15) . .
C44 C39 Si2 C45 55.82(16) . .
C40 C39 Si2 C37 -9.41(16) . .
C44 C39 Si2 C37 177.55(14) . .
C40 C39 Si2 C51 107.78(18) . .
C44 C39 Si2 C51 -65.26(19) . .
C1H C2H C3H C4H 45.1 . .
C2H C3H C4H C5H 34.6 . .
C3H C4H C5H C6H -118.9 . .
C1H' C2H' C3H' C4H' 96.4 . .
C2H' C3H' C4H' C5H' -146.5 . .
C3H' C4H' C5H' C6H' 148.0 . .
